data_7004156
loop_
_publ_author_name
'Chandrasekhar, Vadapalli'
'Sasikumar, Palani'
'Boomishankar, Ramamoorthy'

_publ_section_title
;
 Assembly of tetra, di and mononuclear molecular cadmium phosphonates
 using 2,4,6-triisopropylphenylphosponic acid and ancillary ligands
;
_journal_issue 38
_journal_name_full 'Dalton Transactions'
_journal_page_first 5189
_journal_page_last 5196
_journal_paper_doi 10.1039/b803256d
_journal_year 2008
_chemical_formula_moiety 'C112 H136 Cd4 N8 O23 P6'
_chemical_formula_sum 'C112 H136 Cd4 N8 O23 P6'
_chemical_formula_weight 2597.71
_chemical_melting_point 459.15
_chemical_name_common 'cadmium phosphonate'
_chemical_name_systematic
;
?
;
_space_group_IT_number 14
_symmetry_cell_setting monoclinic
_symmetry_Int_Tables_number 14
_symmetry_space_group_name_Hall '-P 2ybc'
_symmetry_space_group_name_H-M 'P 1 21/c 1'
_atom_sites_solution_hydrogens geom
_atom_sites_solution_primary direct
_atom_sites_solution_secondary difmap
_audit_creation_method SHELXL-97
_cell_angle_alpha 90.00
_cell_angle_beta 98.0370(10)
_cell_angle_gamma 90.00
_cell_formula_units_Z 2
_cell_length_a 15.0781(11)
_cell_length_b 24.9027(18)
_cell_length_c 17.1928(12)
_cell_measurement_reflns_used 9641
_cell_measurement_temperature 100(2)
_cell_measurement_theta_max 27.95
_cell_measurement_theta_min 2.39
_cell_volume 6392.2(8)
_computing_cell_refinement 'Bruker SMART'
_computing_data_collection 'Bruker SMART'
_computing_data_reduction 'Bruker SAINT'
_computing_molecular_graphics 'Bruker SHELXTL'
_computing_publication_material 'Bruker SHELXTL'
_computing_structure_refinement 'SHELXL-97 (Sheldrick, 1997)'
_computing_structure_solution 'Bruker SHELXTL'
_diffrn_ambient_temperature 100(2)
_diffrn_measured_fraction_theta_full 0.993
_diffrn_measured_fraction_theta_max 0.993
_diffrn_measurement_device_type 'CCD area detector'
_diffrn_measurement_method 'omega scans'
_diffrn_radiation_monochromator graphite
_diffrn_radiation_source 'fine-focus sealed tube'
_diffrn_radiation_type MoK\a
_diffrn_radiation_wavelength 0.71073
_diffrn_reflns_av_R_equivalents 0.0424
_diffrn_reflns_av_sigmaI/netI 0.0578
_diffrn_reflns_limit_h_max 20
_diffrn_reflns_limit_h_min -17
_diffrn_reflns_limit_k_max 28
_diffrn_reflns_limit_k_min -33
_diffrn_reflns_limit_l_max 22
_diffrn_reflns_limit_l_min -22
_diffrn_reflns_number 42173
_diffrn_reflns_theta_full 28.29
_diffrn_reflns_theta_max 28.29
_diffrn_reflns_theta_min 2.10
_exptl_absorpt_coefficient_mu 0.797
_exptl_absorpt_correction_T_max 0.8569
_exptl_absorpt_correction_T_min 0.8569
_exptl_absorpt_correction_type empirical
_exptl_absorpt_process_details SADABS
_exptl_crystal_colour colourless
_exptl_crystal_density_diffrn 1.350
_exptl_crystal_density_method 'not measured'
_exptl_crystal_description block
_exptl_crystal_F_000 2660
_exptl_crystal_size_max 0.20
_exptl_crystal_size_mid 0.20
_exptl_crystal_size_min 0.20
_refine_diff_density_max 1.788
_refine_diff_density_min -0.855
_refine_diff_density_rms 0.157
_refine_ls_extinction_method none
_refine_ls_goodness_of_fit_ref 1.083
_refine_ls_hydrogen_treatment constr
_refine_ls_matrix_type full
_refine_ls_number_parameters 705
_refine_ls_number_reflns 15780
_refine_ls_number_restraints 0
_refine_ls_restrained_S_all 1.083
_refine_ls_R_factor_all 0.0840
_refine_ls_R_factor_gt 0.0593
_refine_ls_shift/su_max 0.001
_refine_ls_shift/su_mean 0.000
_refine_ls_structure_factor_coef Fsqd
_refine_ls_weighting_details 'calc w=1/[\s^2^(Fo^2^)+(0.0684P)^2^+23.5896P] where P=(Fo^2^+2Fc^2^)/3'
_refine_ls_weighting_scheme calc
_refine_ls_wR_factor_gt 0.1404
_refine_ls_wR_factor_ref 0.1669
_reflns_number_gt 12053
_reflns_number_total 15780
_reflns_threshold_expression >2sigma(I)
_cod_data_source_file b803256d.txt
_cod_data_source_block DMF2
_cod_depositor_comments
;
The following automatic conversions were performed:
'_symmetry_cell_setting' value 'Monoclinic' changed to 'monoclinic'
according to '/home/saulius/struct/CIF-dictionaries/cif_core.dic'
dictionary named 'cif_core.dic' version 2.4.1 from 2010-06-29.

Automatic conversion script
Id: cif_fix_enum 1527 2010-12-29 10:47:43Z saulius 
;
_cod_original_sg_symbol_H-M P2(1)/c
_cod_database_code 7004156

loop_
_symmetry_equiv_pos_as_xyz
'x, y, z'
'-x, y+1/2, -z+1/2'
'-x, -y, -z'
'x, -y-1/2, z-1/2'

loop_
_atom_site_label
_atom_site_type_symbol
_atom_site_fract_x
_atom_site_fract_y
_atom_site_fract_z
_atom_site_U_iso_or_equiv
_atom_site_adp_type
_atom_site_occupancy
_atom_site_symmetry_multiplicity
_atom_site_calc_flag
_atom_site_refinement_flags
_atom_site_disorder_assembly
_atom_site_disorder_group
Cd1 Cd 0.84746(2) 0.969516(13) 0.564685(19) 0.02121(9) Uani 1 1 d . . .
Cd2 Cd 0.94274(2) 1.093248(13) 0.505673(18) 0.02024(9) Uani 1 1 d . . .
P1 P 0.87224(8) 0.83484(5) 0.53370(8) 0.0243(3) Uani 1 1 d . . .
P2 P 0.84949(9) 1.06737(6) 0.67389(7) 0.0267(3) Uani 1 1 d . . .
P3 P 1.07365(8) 0.99903(5) 0.60733(6) 0.0179(2) Uani 1 1 d . . .
O1 O 0.8221(2) 0.88672(14) 0.5377(2) 0.0336(8) Uani 1 1 d . . .
O2 O 0.8863(2) 0.81106(15) 0.6203(2) 0.0317(8) Uani 1 1 d . . .
H2 H 0.9098 0.7805 0.6200 0.047 Uiso 1 1 calc R . .
O3 O 0.9620(2) 0.83883(15) 0.5053(2) 0.0317(8) Uani 1 1 d . . .
O4 O 0.8395(2) 1.00735(16) 0.6802(2) 0.0339(8) Uani 1 1 d . . .
O5 O 0.9436(2) 1.08602(15) 0.7197(2) 0.0302(8) Uani 1 1 d . . .
H5 H 0.9851 1.0710 0.7001 0.045 Uiso 1 1 calc R . .
O6 O 0.8419(2) 1.08554(18) 0.5901(2) 0.0370(9) Uani 1 1 d . . .
O7 O 0.9998(2) 0.95689(13) 0.59213(18) 0.0231(7) Uani 1 1 d . . .
O8 O 0.8645(2) 1.00998(13) 0.45504(18) 0.0236(7) Uani 1 1 d . . .
O9 O 1.0354(2) 1.05590(12) 0.60713(17) 0.0195(6) Uani 1 1 d . . .
O10 O 0.6925(2) 0.98472(16) 0.5473(2) 0.0357(9) Uani 1 1 d . . .
N1 N 0.8405(3) 1.14671(17) 0.4320(3) 0.0306(10) Uani 1 1 d . . .
N2 N 0.8755(3) 1.1980(2) 0.4219(3) 0.0426(12) Uani 1 1 d . . .
H2A H 0.9310 1.2075 0.4389 0.051 Uiso 1 1 calc R . .
N3 N 0.5846(3) 1.0022(2) 0.6225(3) 0.0454(13) Uani 1 1 d . . .
C1 C 0.7682(3) 1.0997(2) 0.7285(3) 0.0297(11) Uani 1 1 d . . .
C2 C 0.7111(4) 1.1412(2) 0.6962(3) 0.0361(13) Uani 1 1 d . . .
C3 C 0.6436(4) 1.1597(3) 0.7384(4) 0.0420(14) Uani 1 1 d . . .
C4 C 0.6321(4) 1.1378(3) 0.8112(4) 0.0410(14) Uani 1 1 d . . .
C5 C 0.6912(4) 1.0983(2) 0.8433(3) 0.0350(12) Uani 1 1 d . . .
C6 C 0.7589(4) 1.0794(2) 0.8032(3) 0.0312(11) Uani 1 1 d . . .
C7 C 0.7205(4) 1.1693(3) 0.6194(4) 0.0506(17) Uani 1 1 d . . .
H7 H 0.7338 1.1407 0.5817 0.061 Uiso 1 1 calc R . .
C8 C 0.6377(6) 1.1985(4) 0.5810(5) 0.073(2) Uani 1 1 d . . .
H8A H 0.5867 1.1738 0.5747 0.110 Uiso 1 1 calc R . .
H8B H 0.6479 1.2119 0.5294 0.110 Uiso 1 1 calc R . .
H8C H 0.6250 1.2288 0.6142 0.110 Uiso 1 1 calc R . .
C9 C 0.7996(6) 1.2059(3) 0.6303(5) 0.068(2) Uiso 1 1 d . . .
H9A H 0.8055 1.2236 0.5804 0.101 Uiso 1 1 calc R . .
H9B H 0.8539 1.1851 0.6479 0.101 Uiso 1 1 calc R . .
H9C H 0.7914 1.2331 0.6699 0.101 Uiso 1 1 calc R . .
C10 C 0.5585(5) 1.1591(3) 0.8552(4) 0.0525(17) Uani 1 1 d . . .
H10 H 0.5292 1.1895 0.8235 0.063 Uiso 1 1 calc R . .
C11 C 0.5948(5) 1.1815(4) 0.9339(5) 0.080(3) Uani 1 1 d . . .
H11A H 0.6396 1.2091 0.9277 0.119 Uiso 1 1 calc R . .
H11B H 0.6226 1.1527 0.9676 0.119 Uiso 1 1 calc R . .
H11C H 0.5459 1.1975 0.9581 0.119 Uiso 1 1 calc R . .
C12 C 0.4883(5) 1.1177(4) 0.8591(5) 0.074(3) Uani 1 1 d . . .
H12A H 0.4413 1.1323 0.8870 0.111 Uiso 1 1 calc R . .
H12B H 0.5151 1.0861 0.8872 0.111 Uiso 1 1 calc R . .
H12C H 0.4624 1.1073 0.8058 0.111 Uiso 1 1 calc R . .
C13 C 0.8217(4) 1.0374(2) 0.8463(3) 0.0345(12) Uani 1 1 d . . .
H13 H 0.8719 1.0315 0.8150 0.041 Uiso 1 1 calc R . .
C14 C 0.7730(5) 0.9837(3) 0.8512(4) 0.0516(16) Uani 1 1 d . . .
H14A H 0.8142 0.9574 0.8789 0.077 Uiso 1 1 calc R . .
H14B H 0.7519 0.9707 0.7980 0.077 Uiso 1 1 calc R . .
H14C H 0.7217 0.9888 0.8797 0.077 Uiso 1 1 calc R . .
C15 C 0.8627(4) 1.0568(3) 0.9284(3) 0.0433(14) Uani 1 1 d . . .
H15A H 0.9022 1.0289 0.9542 0.065 Uiso 1 1 calc R . .
H15B H 0.8147 1.0642 0.9599 0.065 Uiso 1 1 calc R . .
H15C H 0.8972 1.0897 0.9235 0.065 Uiso 1 1 calc R . .
C16 C 0.7978(4) 0.7872(2) 0.4761(3) 0.0304(11) Uani 1 1 d . . .
C17 C 0.7128(4) 0.7787(2) 0.4990(4) 0.0351(12) Uani 1 1 d . . .
C18 C 0.6535(4) 0.7438(2) 0.4554(4) 0.0436(15) Uani 1 1 d . . .
H18 H 0.5957 0.7389 0.4703 0.052 Uiso 1 1 calc R . .
C19 C 0.6750(5) 0.7161(2) 0.3918(4) 0.0511(18) Uani 1 1 d . A .
C20 C 0.7581(5) 0.7238(3) 0.3707(4) 0.0487(16) Uani 1 1 d . . .
H20 H 0.7739 0.7044 0.3271 0.058 Uiso 1 1 calc R . .
C21 C 0.8210(4) 0.7591(2) 0.4105(3) 0.0359(12) Uani 1 1 d . . .
C22 C 0.6822(4) 0.8031(3) 0.5729(4) 0.0448(15) Uani 1 1 d . . .
H22 H 0.7285 0.8297 0.5953 0.054 Uiso 1 1 calc R . .
C23 C 0.5927(5) 0.8327(3) 0.5544(5) 0.069(2) Uani 1 1 d . . .
H23A H 0.5979 0.8608 0.5154 0.104 Uiso 1 1 calc R . .
H23B H 0.5771 0.8491 0.6025 0.104 Uiso 1 1 calc R . .
H23C H 0.5458 0.8073 0.5334 0.104 Uiso 1 1 calc R . .
C24 C 0.6781(5) 0.7588(3) 0.6340(4) 0.065(2) Uani 1 1 d . . .
H24A H 0.7365 0.7411 0.6449 0.097 Uiso 1 1 calc R . .
H24B H 0.6324 0.7324 0.6138 0.097 Uiso 1 1 calc R . .
H24C H 0.6626 0.7746 0.6826 0.097 Uiso 1 1 calc R . .
C25 C 0.6095(6) 0.6763(4) 0.3458(5) 0.074(2) Uiso 1 1 d . . .
C26 C 0.5273(5) 0.7045(3) 0.3057(5) 0.063(2) Uani 1 1 d . A .
C27A C 0.6111(9) 0.6254(4) 0.3875(9) 0.061(4) Uani 0.60 1 d P A 1
C27B C 0.6278(12) 0.6312(8) 0.3201(13) 0.065(6) Uani 0.40 1 d P A 2
C28 C 0.9121(5) 0.7620(3) 0.3811(3) 0.0441(15) Uani 1 1 d . . .
H28 H 0.9370 0.7986 0.3941 0.053 Uiso 1 1 calc R . .
C29 C 0.9092(5) 0.7541(3) 0.2924(4) 0.0588(18) Uiso 1 1 d . . .
H29A H 0.9700 0.7567 0.2787 0.088 Uiso 1 1 calc R . .
H29B H 0.8714 0.7818 0.2643 0.088 Uiso 1 1 calc R . .
H29C H 0.8844 0.7186 0.2775 0.088 Uiso 1 1 calc R . .
C30 C 0.9761(5) 0.7216(3) 0.4255(4) 0.0499(16) Uani 1 1 d . . .
H30A H 1.0344 0.7238 0.4066 0.075 Uiso 1 1 calc R . .
H30B H 0.9517 0.6853 0.4167 0.075 Uiso 1 1 calc R . .
H30C H 0.9834 0.7298 0.4818 0.075 Uiso 1 1 calc R . .
C31 C 1.1456(3) 0.98931(19) 0.7011(3) 0.0226(9) Uani 1 1 d . . .
C32 C 1.1347(4) 0.9475(2) 0.7555(3) 0.0374(13) Uani 1 1 d . B .
C33 C 1.1996(4) 0.9408(2) 0.8204(4) 0.0434(15) Uani 1 1 d . . .
H33 H 1.1915 0.9134 0.8571 0.052 Uiso 1 1 calc R . .
C34 C 1.2748(4) 0.9723(2) 0.8336(4) 0.0445(16) Uani 1 1 d . C .
C35 C 1.2842(4) 1.0132(2) 0.7821(3) 0.0380(13) Uani 1 1 d . . .
H35 H 1.3358 1.0355 0.7914 0.046 Uiso 1 1 calc R . .
C36 C 1.2211(3) 1.0235(2) 0.7166(3) 0.0267(10) Uani 1 1 d . . .
C37 C 1.0545(6) 0.9098(4) 0.7490(5) 0.075(3) Uani 1 1 d . . .
C38A C 0.9861(10) 0.9198(6) 0.7859(11) 0.050(3) Uani 0.50 1 d P B 1
C39A C 1.0975(12) 0.8481(8) 0.7690(13) 0.041(5) Uani 0.50 1 d P B 1
C38B C 1.0033(9) 0.9273(5) 0.8352(9) 0.039(3) Uani 0.50 1 d P B 2
C39B C 1.0670(14) 0.8556(11) 0.7520(11) 0.057(7) Uani 0.50 1 d P B 2
C40 C 1.3445(6) 0.9620(3) 0.9065(5) 0.067(2) Uani 1 1 d . . .
C41A C 1.4282(7) 0.9428(4) 0.8851(6) 0.056(2) Uiso 0.70 1 d P C 1
C41B C 1.368(2) 0.9040(14) 0.914(2) 0.084(9) Uiso 0.30 1 d P C 2
C42 C 1.3551(5) 1.0090(4) 0.9610(4) 0.061(2) Uani 1 1 d . C .
C43 C 1.2370(3) 1.0723(2) 0.6667(3) 0.0276(10) Uani 1 1 d . . .
H43 H 1.1885 1.0731 0.6207 0.033 Uiso 1 1 calc R . .
C44 C 1.2293(4) 1.1231(2) 0.7142(3) 0.0388(13) Uani 1 1 d . . .
H44A H 1.2397 1.1545 0.6823 0.058 Uiso 1 1 calc R . .
H44B H 1.2741 1.1224 0.7613 0.058 Uiso 1 1 calc R . .
H44C H 1.1693 1.1253 0.7296 0.058 Uiso 1 1 calc R . .
C45 C 1.3272(4) 1.0697(3) 0.6352(3) 0.0371(13) Uani 1 1 d . . .
H45A H 1.3346 1.1018 0.6039 0.056 Uiso 1 1 calc R . .
H45B H 1.3288 1.0377 0.6022 0.056 Uiso 1 1 calc R . .
H45C H 1.3759 1.0678 0.6793 0.056 Uiso 1 1 calc R . .
C46 C 0.7016(5) 1.1009(3) 0.3993(5) 0.0580(19) Uani 1 1 d . . .
H46A H 0.7366 1.0715 0.4263 0.087 Uiso 1 1 calc R . .
H46B H 0.6803 1.0903 0.3450 0.087 Uiso 1 1 calc R . .
H46C H 0.6502 1.1088 0.4266 0.087 Uiso 1 1 calc R . .
C47 C 0.7577(4) 1.1485(3) 0.3994(4) 0.0445(15) Uani 1 1 d . . .
C48 C 0.7354(5) 1.1976(3) 0.3678(4) 0.0576(19) Uani 1 1 d . . .
H48 H 0.6790 1.2085 0.3407 0.069 Uiso 1 1 calc R . .
C49 C 0.8158(5) 1.2299(3) 0.3841(4) 0.0523(17) Uani 1 1 d . . .
C50 C 0.8355(6) 1.2864(3) 0.3649(7) 0.083(3) Uani 1 1 d . . .
H50A H 0.8978 1.2948 0.3854 0.125 Uiso 1 1 calc R . .
H50B H 0.7955 1.3105 0.3887 0.125 Uiso 1 1 calc R . .
H50C H 0.8260 1.2912 0.3077 0.125 Uiso 1 1 calc R . .
C51 C 0.6558(4) 0.9753(3) 0.6054(4) 0.0410(14) Uani 1 1 d . . .
C52 C 0.5480(5) 1.0478(3) 0.5763(5) 0.0587(19) Uani 1 1 d . . .
H52A H 0.4963 1.0620 0.5984 0.088 Uiso 1 1 calc R . .
H52B H 0.5292 1.0364 0.5219 0.088 Uiso 1 1 calc R . .
H52C H 0.5938 1.0758 0.5774 0.088 Uiso 1 1 calc R . .
C53 C 0.5463(6) 0.9910(5) 0.6938(5) 0.093(4) Uani 1 1 d . . .
H53A H 0.4948 1.0147 0.6964 0.139 Uiso 1 1 calc R . .
H53B H 0.5915 0.9974 0.7396 0.139 Uiso 1 1 calc R . .
H53C H 0.5267 0.9535 0.6936 0.139 Uiso 1 1 calc R . .
C1S C 0.0531(5) 0.1612(2) 0.8682(3) 0.0434(15) Uani 1 1 d . . .
C2S C 0.1884(6) 0.1396(3) 0.9567(5) 0.075(3) Uani 1 1 d . . .
H2S1 H 0.2221 0.1072 0.9749 0.113 Uiso 1 1 calc R . .
H2S2 H 0.1692 0.1582 1.0018 0.113 Uiso 1 1 calc R . .
H2S3 H 0.2266 0.1635 0.9306 0.113 Uiso 1 1 calc R . .
C3S C 0.0984(5) 0.0683(3) 0.8838(4) 0.0441(14) Uani 1 1 d . . .
H3S1 H 0.1469 0.0478 0.9141 0.066 Uiso 1 1 calc R . .
H3S2 H 0.0995 0.0626 0.8275 0.066 Uiso 1 1 calc R . .
H3S3 H 0.0407 0.0563 0.8976 0.066 Uiso 1 1 calc R . .
N1S N 0.1102(4) 0.1246(2) 0.9017(3) 0.0409(11) Uani 1 1 d . . .
O1S O 0.7980(7) 0.8896(4) 0.7188(6) 0.057(3) Uani 0.50 1 d P . .
O2S O 0.0585(4) 0.21001(19) 0.8818(3) 0.0587(13) Uani 1 1 d . . .

loop_
_atom_site_aniso_label
_atom_site_aniso_U_11
_atom_site_aniso_U_22
_atom_site_aniso_U_33
_atom_site_aniso_U_23
_atom_site_aniso_U_13
_atom_site_aniso_U_12
Cd1 0.02161(17) 0.01970(17) 0.02274(17) -0.00510(13) 0.00459(12) -0.00224(13)
Cd2 0.01986(17) 0.02174(18) 0.01922(16) 0.00123(13) 0.00306(12) 0.00353(12)
P1 0.0248(6) 0.0183(6) 0.0299(6) 0.0000(5) 0.0044(5) -0.0006(5)
P2 0.0248(6) 0.0350(7) 0.0205(6) -0.0065(5) 0.0041(5) 0.0038(5)
P3 0.0200(5) 0.0167(6) 0.0162(5) -0.0010(4) -0.0007(4) 0.0006(4)
O1 0.0266(18) 0.0188(18) 0.054(2) -0.0079(16) 0.0023(17) -0.0062(14)
O2 0.038(2) 0.030(2) 0.0271(18) -0.0014(15) 0.0068(15) -0.0034(16)
O3 0.0297(19) 0.0272(19) 0.038(2) 0.0072(16) 0.0051(16) -0.0029(15)
O4 0.032(2) 0.039(2) 0.0314(19) -0.0095(16) 0.0073(15) 0.0013(16)
O5 0.0239(17) 0.040(2) 0.0265(17) -0.0099(15) 0.0024(14) 0.0071(15)
O6 0.0256(19) 0.067(3) 0.0195(17) -0.0025(17) 0.0056(14) 0.0040(18)
O7 0.0237(16) 0.0258(18) 0.0188(15) -0.0024(13) -0.0004(12) -0.0059(13)
O8 0.0257(17) 0.0234(17) 0.0226(16) -0.0021(13) 0.0068(13) 0.0049(13)
O9 0.0205(15) 0.0184(16) 0.0192(15) -0.0027(12) 0.0012(12) 0.0014(12)
O10 0.0292(19) 0.044(2) 0.033(2) -0.0085(17) 0.0033(16) -0.0017(17)
N1 0.036(2) 0.023(2) 0.033(2) 0.0058(18) 0.0054(19) 0.0136(18)
N2 0.038(3) 0.036(3) 0.054(3) 0.009(2) 0.005(2) 0.004(2)
N3 0.033(3) 0.061(4) 0.044(3) -0.005(3) 0.012(2) 0.011(2)
C1 0.031(3) 0.034(3) 0.026(2) -0.005(2) 0.012(2) 0.007(2)
C2 0.031(3) 0.042(3) 0.038(3) 0.003(2) 0.013(2) 0.012(2)
C3 0.041(3) 0.043(3) 0.045(3) -0.009(3) 0.014(3) 0.009(3)
C4 0.033(3) 0.048(4) 0.045(3) -0.010(3) 0.018(3) 0.003(3)
C5 0.038(3) 0.038(3) 0.032(3) -0.005(2) 0.016(2) 0.000(2)
C6 0.035(3) 0.031(3) 0.029(3) -0.004(2) 0.008(2) 0.000(2)
C7 0.047(4) 0.056(4) 0.053(4) 0.015(3) 0.023(3) 0.028(3)
C8 0.080(6) 0.078(6) 0.063(5) 0.034(4) 0.017(4) 0.022(5)
C10 0.048(4) 0.059(4) 0.058(4) -0.004(3) 0.030(3) 0.011(3)
C11 0.061(5) 0.084(6) 0.105(7) -0.057(5) 0.048(5) -0.009(4)
C12 0.048(4) 0.092(6) 0.088(6) -0.042(5) 0.032(4) -0.013(4)
C13 0.044(3) 0.034(3) 0.028(3) -0.002(2) 0.012(2) 0.002(2)
C14 0.064(4) 0.034(3) 0.057(4) 0.003(3) 0.011(3) 0.000(3)
C15 0.048(4) 0.053(4) 0.029(3) 0.003(3) 0.006(3) 0.007(3)
C16 0.034(3) 0.019(2) 0.037(3) 0.003(2) -0.001(2) 0.000(2)
C17 0.031(3) 0.023(3) 0.050(3) 0.002(2) 0.002(2) -0.006(2)
C18 0.035(3) 0.027(3) 0.063(4) -0.001(3) -0.011(3) -0.007(2)
C19 0.058(4) 0.023(3) 0.061(4) 0.001(3) -0.029(3) -0.003(3)
C20 0.067(5) 0.034(3) 0.040(3) -0.003(3) -0.011(3) 0.005(3)
C21 0.054(4) 0.019(3) 0.033(3) -0.005(2) -0.002(2) 0.004(2)
C22 0.037(3) 0.045(4) 0.055(4) -0.009(3) 0.014(3) -0.014(3)
C23 0.053(4) 0.063(5) 0.099(6) -0.007(5) 0.036(4) 0.007(4)
C24 0.062(5) 0.077(6) 0.057(4) 0.000(4) 0.013(4) -0.011(4)
C26 0.035(4) 0.079(5) 0.067(5) -0.021(4) -0.015(3) 0.002(3)
C27A 0.068(8) 0.024(5) 0.083(9) -0.008(6) -0.021(7) -0.013(5)
C27B 0.052(10) 0.048(11) 0.085(15) -0.045(11) -0.023(10) 0.017(8)
C28 0.066(4) 0.033(3) 0.032(3) -0.010(2) 0.003(3) 0.007(3)
C30 0.054(4) 0.060(4) 0.036(3) -0.002(3) 0.004(3) 0.013(3)
C31 0.025(2) 0.017(2) 0.024(2) 0.0023(18) -0.0008(18) 0.0027(18)
C32 0.043(3) 0.033(3) 0.033(3) 0.007(2) -0.006(2) -0.004(2)
C33 0.056(4) 0.029(3) 0.039(3) 0.014(3) -0.012(3) -0.001(3)
C34 0.053(4) 0.028(3) 0.044(3) 0.006(3) -0.024(3) 0.005(3)
C35 0.039(3) 0.028(3) 0.042(3) -0.003(2) -0.011(2) -0.003(2)
C36 0.029(3) 0.025(3) 0.024(2) -0.0011(19) -0.0060(19) 0.003(2)
C37 0.073(5) 0.075(6) 0.066(5) 0.056(4) -0.033(4) -0.043(4)
C38A 0.043(8) 0.036(7) 0.074(11) -0.004(8) 0.018(8) 0.007(6)
C39A 0.041(10) 0.018(6) 0.060(12) 0.006(6) -0.008(7) -0.006(6)
C38B 0.037(7) 0.037(7) 0.045(7) -0.011(6) 0.011(6) 0.001(5)
C39B 0.062(14) 0.089(18) 0.028(8) -0.019(9) 0.028(9) -0.037(12)
C40 0.076(5) 0.046(4) 0.065(5) 0.015(4) -0.043(4) 0.000(4)
C42 0.062(5) 0.088(6) 0.030(3) 0.002(3) -0.012(3) -0.006(4)
C43 0.023(2) 0.026(3) 0.034(3) 0.000(2) 0.002(2) -0.0003(19)
C44 0.044(3) 0.032(3) 0.041(3) 0.003(2) 0.006(3) 0.003(2)
C45 0.029(3) 0.043(3) 0.039(3) -0.004(3) 0.005(2) -0.001(2)
C46 0.063(5) 0.044(4) 0.070(5) -0.011(3) 0.020(4) -0.005(3)
C47 0.036(3) 0.050(4) 0.047(3) 0.005(3) 0.009(3) 0.010(3)
C48 0.044(4) 0.063(5) 0.065(4) 0.023(4) 0.006(3) 0.025(3)
C49 0.051(4) 0.039(4) 0.069(4) 0.020(3) 0.014(3) 0.013(3)
C50 0.055(5) 0.050(5) 0.144(9) 0.042(5) 0.014(5) 0.005(4)
C51 0.023(3) 0.052(4) 0.047(3) 0.000(3) 0.004(2) 0.000(2)
C52 0.044(4) 0.059(5) 0.075(5) -0.004(4) 0.013(4) 0.017(3)
C53 0.056(5) 0.173(11) 0.056(5) 0.027(6) 0.028(4) 0.029(6)
C1S 0.068(4) 0.032(3) 0.032(3) -0.004(2) 0.011(3) -0.009(3)
C2S 0.077(6) 0.064(5) 0.076(6) -0.022(4) -0.023(5) -0.003(4)
C3S 0.057(4) 0.038(3) 0.034(3) 0.000(3) -0.003(3) -0.003(3)
N1S 0.050(3) 0.039(3) 0.033(2) -0.008(2) 0.001(2) -0.005(2)
O1S 0.058(6) 0.048(6) 0.065(6) -0.011(5) 0.005(5) 0.010(5)
O2S 0.089(4) 0.038(3) 0.050(3) -0.003(2) 0.013(3) -0.012(2)

loop_
_atom_type_symbol
_atom_type_description
_atom_type_scat_dispersion_real
_atom_type_scat_dispersion_imag
_atom_type_scat_source
C C 0.0033 0.0016 'International Tables Vol C Tables 4.2.6.8 and 6.1.1.4'
H H 0.0000 0.0000 'International Tables Vol C Tables 4.2.6.8 and 6.1.1.4'
N N 0.0061 0.0033 'International Tables Vol C Tables 4.2.6.8 and 6.1.1.4'
O O 0.0106 0.0060 'International Tables Vol C Tables 4.2.6.8 and 6.1.1.4'
P P 0.1023 0.0942 'International Tables Vol C Tables 4.2.6.8 and 6.1.1.4'
Cd Cd -0.8075 1.2024 'International Tables Vol C Tables 4.2.6.8 and 6.1.1.4'

loop_
_geom_angle_atom_site_label_1
_geom_angle_atom_site_label_2
_geom_angle_atom_site_label_3
_geom_angle
_geom_angle_site_symmetry_1
_geom_angle_site_symmetry_3
_geom_angle_publ_flag
O1 Cd1 O8 107.29(14) . . ?
O1 Cd1 O4 125.03(15) . . ?
O8 Cd1 O4 127.23(14) . . ?
O1 Cd1 O7 93.20(13) . . ?
O8 Cd1 O7 90.32(12) . . ?
O4 Cd1 O7 92.98(12) . . ?
O1 Cd1 O10 89.04(14) . . ?
O8 Cd1 O10 92.91(13) . . ?
O4 Cd1 O10 82.40(13) . . ?
O7 Cd1 O10 175.34(12) . . ?
O1 Cd1 P2 152.12(11) . . ?
O8 Cd1 P2 99.73(9) . . ?
O4 Cd1 P2 27.50(11) . . ?
O7 Cd1 P2 93.37(8) . . ?
O10 Cd1 P2 82.79(10) . . ?
O3 Cd2 O6 128.03(15) 3_776 . ?
O3 Cd2 O9 92.34(12) 3_776 . ?
O6 Cd2 O9 82.45(12) . . ?
O3 Cd2 N1 84.50(15) 3_776 . ?
O6 Cd2 N1 86.74(15) . . ?
O9 Cd2 N1 163.48(13) . . ?
O3 Cd2 O7 92.05(12) 3_776 3_776 ?
O6 Cd2 O7 139.82(14) . 3_776 ?
O9 Cd2 O7 94.75(11) . 3_776 ?
N1 Cd2 O7 101.56(13) . 3_776 ?
O3 Cd2 O8 151.48(12) 3_776 . ?
O6 Cd2 O8 79.87(13) . . ?
O9 Cd2 O8 97.93(11) . . ?
N1 Cd2 O8 92.39(14) . . ?
O7 Cd2 O8 60.73(11) 3_776 . ?
O3 Cd2 P3 121.28(10) 3_776 3_776 ?
O6 Cd2 P3 110.52(11) . 3_776 ?
O9 Cd2 P3 99.77(8) . 3_776 ?
N1 Cd2 P3 95.70(12) . 3_776 ?
O7 Cd2 P3 30.21(8) 3_776 3_776 ?
O8 Cd2 P3 30.70(7) . 3_776 ?
O1 P1 O3 116.0(2) . . ?
O1 P1 O2 106.2(2) . . ?
O3 P1 O2 108.7(2) . . ?
O1 P1 C16 108.0(2) . . ?
O3 P1 C16 112.3(2) . . ?
O2 P1 C16 104.9(2) . . ?
O6 P2 O4 112.0(2) . . ?
O6 P2 O5 109.3(2) . . ?
O4 P2 O5 110.2(2) . . ?
O6 P2 C1 113.2(2) . . ?
O4 P2 C1 108.5(2) . . ?
O5 P2 C1 103.4(2) . . ?
O6 P2 Cd1 70.08(17) . . ?
O4 P2 Cd1 42.76(14) . . ?
O5 P2 Cd1 117.74(14) . . ?
C1 P2 Cd1 135.32(18) . . ?
O7 P3 O9 111.73(19) . . ?
O7 P3 O8 106.28(19) . 3_776 ?
O9 P3 O8 113.60(18) . 3_776 ?
O7 P3 C31 112.9(2) . . ?
O9 P3 C31 107.56(19) . . ?
O8 P3 C31 104.7(2) 3_776 . ?
O7 P3 Cd2 50.93(13) . 3_776 ?
O9 P3 Cd2 135.38(12) . 3_776 ?
O8 P3 Cd2 55.76(13) 3_776 3_776 ?
C31 P3 Cd2 117.06(15) . 3_776 ?
P1 O1 Cd1 139.8(2) . . ?
P1 O2 H2 109.5 . . ?
P1 O3 Cd2 133.8(2) . 3_776 ?
P2 O4 Cd1 109.7(2) . . ?
P2 O5 H5 109.5 . . ?
P2 O6 Cd2 132.6(2) . . ?
P3 O7 Cd1 128.7(2) . . ?
P3 O7 Cd2 98.86(16) . 3_776 ?
Cd1 O7 Cd2 112.50(13) . 3_776 ?
P3 O8 Cd1 133.85(19) 3_776 . ?
P3 O8 Cd2 93.55(16) 3_776 . ?
Cd1 O8 Cd2 100.97(12) . . ?
P3 O9 Cd2 124.85(17) . . ?
C51 O10 Cd1 114.8(4) . . ?
C47 N1 N2 105.8(5) . . ?
C47 N1 Cd2 142.6(4) . . ?
N2 N1 Cd2 111.3(3) . . ?
C49 N2 N1 111.8(5) . . ?
C49 N2 H2A 124.1 . . ?
N1 N2 H2A 124.1 . . ?
C51 N3 C52 122.0(6) . . ?
C51 N3 C53 121.2(6) . . ?
C52 N3 C53 116.5(6) . . ?
C6 C1 C2 119.3(5) . . ?
C6 C1 P2 118.1(4) . . ?
C2 C1 P2 122.5(4) . . ?
C3 C2 C1 118.9(5) . . ?
C3 C2 C7 117.4(5) . . ?
C1 C2 C7 123.7(5) . . ?
C4 C3 C2 121.5(6) . . ?
C5 C4 C3 118.6(5) . . ?
C5 C4 C10 121.4(6) . . ?
C3 C4 C10 119.9(6) . . ?
C4 C5 C6 121.2(5) . . ?
C5 C6 C1 120.4(5) . . ?
C5 C6 C13 116.0(5) . . ?
C1 C6 C13 123.6(5) . . ?
C9 C7 C8 110.9(7) . . ?
C9 C7 C2 110.0(6) . . ?
C8 C7 C2 115.4(5) . . ?
C9 C7 H7 106.7 . . ?
C8 C7 H7 106.7 . . ?
C2 C7 H7 106.7 . . ?
C7 C8 H8A 109.5 . . ?
C7 C8 H8B 109.5 . . ?
H8A C8 H8B 109.5 . . ?
C7 C8 H8C 109.5 . . ?
H8A C8 H8C 109.5 . . ?
H8B C8 H8C 109.5 . . ?
C7 C9 H9A 109.5 . . ?
C7 C9 H9B 109.5 . . ?
H9A C9 H9B 109.5 . . ?
C7 C9 H9C 109.5 . . ?
H9A C9 H9C 109.5 . . ?
H9B C9 H9C 109.5 . . ?
C12 C10 C11 113.0(6) . . ?
C12 C10 C4 110.6(6) . . ?
C11 C10 C4 112.4(6) . . ?
C12 C10 H10 106.8 . . ?
C11 C10 H10 106.8 . . ?
C4 C10 H10 106.8 . . ?
C10 C11 H11A 109.5 . . ?
C10 C11 H11B 109.5 . . ?
H11A C11 H11B 109.5 . . ?
C10 C11 H11C 109.5 . . ?
H11A C11 H11C 109.5 . . ?
H11B C11 H11C 109.5 . . ?
C10 C12 H12A 109.5 . . ?
C10 C12 H12B 109.5 . . ?
H12A C12 H12B 109.5 . . ?
C10 C12 H12C 109.5 . . ?
H12A C12 H12C 109.5 . . ?
H12B C12 H12C 109.5 . . ?
C6 C13 C14 110.8(5) . . ?
C6 C13 C15 111.8(5) . . ?
C14 C13 C15 110.9(5) . . ?
C6 C13 H13 107.7 . . ?
C14 C13 H13 107.7 . . ?
C15 C13 H13 107.7 . . ?
C13 C14 H14A 109.5 . . ?
C13 C14 H14B 109.5 . . ?
H14A C14 H14B 109.5 . . ?
C13 C14 H14C 109.5 . . ?
H14A C14 H14C 109.5 . . ?
H14B C14 H14C 109.5 . . ?
C13 C15 H15A 109.5 . . ?
C13 C15 H15B 109.5 . . ?
H15A C15 H15B 109.5 . . ?
C13 C15 H15C 109.5 . . ?
H15A C15 H15C 109.5 . . ?
H15B C15 H15C 109.5 . . ?
C17 C16 C21 119.0(5) . . ?
C17 C16 P1 117.4(4) . . ?
C21 C16 P1 123.6(4) . . ?
C18 C17 C16 119.1(6) . . ?
C18 C17 C22 116.6(5) . . ?
C16 C17 C22 124.2(5) . . ?
C19 C18 C17 122.6(6) . . ?
C19 C18 H18 118.7 . . ?
C17 C18 H18 118.7 . . ?
C20 C19 C18 118.0(6) . . ?
C20 C19 C25 120.2(7) . . ?
C18 C19 C25 121.8(7) . . ?
C19 C20 C21 123.0(6) . . ?
C19 C20 H20 118.5 . . ?
C21 C20 H20 118.5 . . ?
C20 C21 C16 118.3(6) . . ?
C20 C21 C28 116.6(5) . . ?
C16 C21 C28 125.0(5) . . ?
C24 C22 C23 111.7(6) . . ?
C24 C22 C17 109.3(6) . . ?
C23 C22 C17 112.1(6) . . ?
C24 C22 H22 107.8 . . ?
C23 C22 H22 107.8 . . ?
C17 C22 H22 107.8 . . ?
C22 C23 H23A 109.5 . . ?
C22 C23 H23B 109.5 . . ?
H23A C23 H23B 109.5 . . ?
C22 C23 H23C 109.5 . . ?
H23A C23 H23C 109.5 . . ?
H23B C23 H23C 109.5 . . ?
C22 C24 H24A 109.5 . . ?
C22 C24 H24B 109.5 . . ?
H24A C24 H24B 109.5 . . ?
C22 C24 H24C 109.5 . . ?
H24A C24 H24C 109.5 . . ?
H24B C24 H24C 109.5 . . ?
C27B C25 C27A 53.4(13) . . ?
C27B C25 C26 117.7(11) . . ?
C27A C25 C26 126.1(9) . . ?
C27B C25 C19 127.0(11) . . ?
C27A C25 C19 110.1(8) . . ?
C26 C25 C19 111.3(7) . . ?
C30 C28 C21 109.8(5) . . ?
C30 C28 C29 110.0(5) . . ?
C21 C28 C29 114.9(5) . . ?
C30 C28 H28 107.3 . . ?
C21 C28 H28 107.3 . . ?
C29 C28 H28 107.3 . . ?
C28 C29 H29A 109.5 . . ?
C28 C29 H29B 109.5 . . ?
H29A C29 H29B 109.5 . . ?
C28 C29 H29C 109.5 . . ?
H29A C29 H29C 109.5 . . ?
H29B C29 H29C 109.5 . . ?
C28 C30 H30A 109.5 . . ?
C28 C30 H30B 109.5 . . ?
H30A C30 H30B 109.5 . . ?
C28 C30 H30C 109.5 . . ?
H30A C30 H30C 109.5 . . ?
H30B C30 H30C 109.5 . . ?
C36 C31 C32 118.7(4) . . ?
C36 C31 P3 116.6(3) . . ?
C32 C31 P3 124.6(4) . . ?
C33 C32 C31 118.9(5) . . ?
C33 C32 C37 116.6(5) . . ?
C31 C32 C37 124.5(5) . . ?
C34 C33 C32 122.6(5) . . ?
C34 C33 H33 118.7 . . ?
C32 C33 H33 118.7 . . ?
C33 C34 C35 118.4(5) . . ?
C33 C34 C40 119.7(6) . . ?
C35 C34 C40 121.9(6) . . ?
C34 C35 C36 122.5(5) . . ?
C34 C35 H35 118.8 . . ?
C36 C35 H35 118.8 . . ?
C35 C36 C31 118.8(5) . . ?
C35 C36 C43 117.2(5) . . ?
C31 C36 C43 124.0(4) . . ?
C38A C37 C39B 106.5(11) . . ?
C38A C37 C32 121.2(11) . . ?
C39B C37 C32 120.4(11) . . ?
C38A C37 C39A 112.5(11) . . ?
C39B C37 C39A 16.6(12) . . ?
C32 C37 C39A 105.6(9) . . ?
C38A C37 C38B 26.5(8) . . ?
C39B C37 C38B 106.2(9) . . ?
C32 C37 C38B 102.4(7) . . ?
C39A C37 C38B 104.4(10) . . ?
C41A C40 C41B 59.7(14) . . ?
C41A C40 C42 113.4(7) . . ?
C41B C40 C42 134.4(14) . . ?
C41A C40 C34 111.7(8) . . ?
C41B C40 C34 111.3(14) . . ?
C42 C40 C34 112.4(6) . . ?
C44 C43 C36 109.5(4) . . ?
C44 C43 C45 111.3(4) . . ?
C36 C43 C45 112.4(4) . . ?
C44 C43 H43 107.8 . . ?
C36 C43 H43 107.8 . . ?
C45 C43 H43 107.8 . . ?
C43 C44 H44A 109.5 . . ?
C43 C44 H44B 109.5 . . ?
H44A C44 H44B 109.5 . . ?
C43 C44 H44C 109.5 . . ?
H44A C44 H44C 109.5 . . ?
H44B C44 H44C 109.5 . . ?
C43 C45 H45A 109.5 . . ?
C43 C45 H45B 109.5 . . ?
H45A C45 H45B 109.5 . . ?
C43 C45 H45C 109.5 . . ?
H45A C45 H45C 109.5 . . ?
H45B C45 H45C 109.5 . . ?
C47 C46 H46A 109.5 . . ?
C47 C46 H46B 109.5 . . ?
H46A C46 H46B 109.5 . . ?
C47 C46 H46C 109.5 . . ?
H46A C46 H46C 109.5 . . ?
H46B C46 H46C 109.5 . . ?
N1 C47 C48 111.8(6) . . ?
N1 C47 C46 119.9(6) . . ?
C48 C47 C46 128.3(7) . . ?
C47 C48 C49 105.6(6) . . ?
C47 C48 H48 127.2 . . ?
C49 C48 H48 127.2 . . ?
N2 C49 C48 105.0(6) . . ?
N2 C49 C50 122.9(7) . . ?
C48 C49 C50 132.1(6) . . ?
C49 C50 H50A 109.5 . . ?
C49 C50 H50B 109.5 . . ?
H50A C50 H50B 109.5 . . ?
C49 C50 H50C 109.5 . . ?
H50A C50 H50C 109.5 . . ?
H50B C50 H50C 109.5 . . ?
O10 C51 N3 123.4(6) . . ?
N3 C52 H52A 109.5 . . ?
N3 C52 H52B 109.5 . . ?
H52A C52 H52B 109.5 . . ?
N3 C52 H52C 109.5 . . ?
H52A C52 H52C 109.5 . . ?
H52B C52 H52C 109.5 . . ?
N3 C53 H53A 109.5 . . ?
N3 C53 H53B 109.5 . . ?
H53A C53 H53B 109.5 . . ?
N3 C53 H53C 109.5 . . ?
H53A C53 H53C 109.5 . . ?
H53B C53 H53C 109.5 . . ?
O2S C1S N1S 124.8(6) . . ?
N1S C2S H2S1 109.5 . . ?
N1S C2S H2S2 109.5 . . ?
H2S1 C2S H2S2 109.5 . . ?
N1S C2S H2S3 109.5 . . ?
H2S1 C2S H2S3 109.5 . . ?
H2S2 C2S H2S3 109.5 . . ?
N1S C3S H3S1 109.5 . . ?
N1S C3S H3S2 109.5 . . ?
H3S1 C3S H3S2 109.5 . . ?
N1S C3S H3S3 109.5 . . ?
H3S1 C3S H3S3 109.5 . . ?
H3S2 C3S H3S3 109.5 . . ?
C1S N1S C3S 121.4(5) . . ?
C1S N1S C2S 121.5(6) . . ?
C3S N1S C2S 117.0(6) . . ?

loop_
_geom_bond_atom_site_label_1
_geom_bond_atom_site_label_2
_geom_bond_distance
_geom_bond_site_symmetry_2
_geom_bond_publ_flag
Cd1 O1 2.136(3) . ?
Cd1 O8 2.184(3) . ?
Cd1 O4 2.217(4) . ?
Cd1 O7 2.300(3) . ?
Cd1 O10 2.345(4) . ?
Cd1 P2 3.0738(13) . ?
Cd2 O3 2.244(4) 3_776 ?
Cd2 O6 2.252(4) . ?
Cd2 O9 2.275(3) . ?
Cd2 N1 2.282(4) . ?
Cd2 O7 2.355(3) 3_776 ?
Cd2 O8 2.482(3) . ?
Cd2 P3 2.9971(12) 3_776 ?
P1 O1 1.503(4) . ?
P1 O3 1.505(4) . ?
P1 O2 1.588(4) . ?
P1 C16 1.826(5) . ?
P2 O6 1.499(4) . ?
P2 O4 1.508(4) . ?
P2 O5 1.592(4) . ?
P2 C1 1.831(5) . ?
P3 O7 1.526(3) . ?
P3 O9 1.529(3) . ?
P3 O8 1.533(3) 3_776 ?
P3 C31 1.829(5) . ?
P3 Cd2 2.9971(12) 3_776 ?
O2 H2 0.8400 . ?
O3 Cd2 2.244(3) 3_776 ?
O5 H5 0.8400 . ?
O7 Cd2 2.355(3) 3_776 ?
O8 P3 1.533(3) 3_776 ?
O10 C51 1.230(7) . ?
N1 C47 1.296(7) . ?
N1 N2 1.402(7) . ?
N2 C49 1.303(8) . ?
N2 H2A 0.8800 . ?
N3 C51 1.332(7) . ?
N3 C52 1.450(9) . ?
N3 C53 1.454(9) . ?
C1 C6 1.406(7) . ?
C1 C2 1.408(7) . ?
C2 C3 1.408(7) . ?
C2 C7 1.519(8) . ?
C3 C4 1.398(9) . ?
C4 C5 1.389(9) . ?
C4 C10 1.524(8) . ?
C5 C6 1.390(7) . ?
C6 C13 1.530(8) . ?
C7 C9 1.492(11) . ?
C7 C8 1.515(9) . ?
C7 H7 1.0000 . ?
C8 H8A 0.9800 . ?
C8 H8B 0.9800 . ?
C8 H8C 0.9800 . ?
C9 H9A 0.9800 . ?
C9 H9B 0.9800 . ?
C9 H9C 0.9800 . ?
C10 C12 1.486(10) . ?
C10 C11 1.495(11) . ?
C10 H10 1.0000 . ?
C11 H11A 0.9800 . ?
C11 H11B 0.9800 . ?
C11 H11C 0.9800 . ?
C12 H12A 0.9800 . ?
C12 H12B 0.9800 . ?
C12 H12C 0.9800 . ?
C13 C14 1.533(8) . ?
C13 C15 1.538(8) . ?
C13 H13 1.0000 . ?
C14 H14A 0.9800 . ?
C14 H14B 0.9800 . ?
C14 H14C 0.9800 . ?
C15 H15A 0.9800 . ?
C15 H15B 0.9800 . ?
C15 H15C 0.9800 . ?
C16 C17 1.408(8) . ?
C16 C21 1.413(8) . ?
C17 C18 1.390(8) . ?
C17 C22 1.536(8) . ?
C18 C19 1.370(10) . ?
C18 H18 0.9500 . ?
C19 C20 1.365(10) . ?
C19 C25 1.538(11) . ?
C20 C21 1.398(8) . ?
C20 H20 0.9500 . ?
C21 C28 1.530(9) . ?
C22 C24 1.530(10) . ?
C22 C23 1.533(10) . ?
C22 H22 1.0000 . ?
C23 H23A 0.9800 . ?
C23 H23B 0.9800 . ?
C23 H23C 0.9800 . ?
C24 H24A 0.9800 . ?
C24 H24B 0.9800 . ?
C24 H24C 0.9800 . ?
C25 C27B 1.251(17) . ?
C25 C27A 1.454(15) . ?
C25 C26 1.505(11) . ?
C28 C30 1.523(9) . ?
C28 C29 1.532(9) . ?
C28 H28 1.0000 . ?
C29 H29A 0.9800 . ?
C29 H29B 0.9800 . ?
C29 H29C 0.9800 . ?
C30 H30A 0.9800 . ?
C30 H30B 0.9800 . ?
C30 H30C 0.9800 . ?
C31 C36 1.417(7) . ?
C31 C32 1.423(7) . ?
C32 C33 1.387(8) . ?
C32 C37 1.523(9) . ?
C33 C34 1.370(9) . ?
C33 H33 0.9500 . ?
C34 C35 1.372(8) . ?
C34 C40 1.540(8) . ?
C35 C36 1.393(7) . ?
C35 H35 0.9500 . ?
C36 C43 1.526(7) . ?
C37 C38A 1.309(17) . ?
C37 C39B 1.36(3) . ?
C37 C39A 1.68(2) . ?
C37 C38B 1.819(16) . ?
C40 C41A 1.443(14) . ?
C40 C41B 1.49(3) . ?
C40 C42 1.496(11) . ?
C43 C44 1.519(8) . ?
C43 C45 1.536(7) . ?
C43 H43 1.0000 . ?
C44 H44A 0.9800 . ?
C44 H44B 0.9800 . ?
C44 H44C 0.9800 . ?
C45 H45A 0.9800 . ?
C45 H45B 0.9800 . ?
C45 H45C 0.9800 . ?
C46 C47 1.455(9) . ?
C46 H46A 0.9800 . ?
C46 H46B 0.9800 . ?
C46 H46C 0.9800 . ?
C47 C48 1.363(9) . ?
C48 C49 1.449(10) . ?
C48 H48 0.9500 . ?
C49 C50 1.484(10) . ?
C50 H50A 0.9800 . ?
C50 H50B 0.9800 . ?
C50 H50C 0.9800 . ?
C52 H52A 0.9800 . ?
C52 H52B 0.9800 . ?
C52 H52C 0.9800 . ?
C53 H53A 0.9800 . ?
C53 H53B 0.9800 . ?
C53 H53C 0.9800 . ?
C1S O2S 1.239(7) . ?
C1S N1S 1.329(8) . ?
C2S N1S 1.454(9) . ?
C2S H2S1 0.9800 . ?
C2S H2S2 0.9800 . ?
C2S H2S3 0.9800 . ?
C3S N1S 1.439(8) . ?
C3S H3S1 0.9800 . ?
C3S H3S2 0.9800 . ?
C3S H3S3 0.9800 . ?

loop_
_geom_torsion_atom_site_label_1
_geom_torsion_atom_site_label_2
_geom_torsion_atom_site_label_3
_geom_torsion_atom_site_label_4
_geom_torsion
_geom_torsion_site_symmetry_1
_geom_torsion_site_symmetry_2
_geom_torsion_site_symmetry_3
_geom_torsion_site_symmetry_4
_geom_torsion_publ_flag
O1 Cd1 P2 O6 -154.5(3) . . . . ?
O8 Cd1 P2 O6 11.29(18) . . . . ?
O4 Cd1 P2 O6 -167.8(3) . . . . ?
O7 Cd1 P2 O6 102.19(17) . . . . ?
O10 Cd1 P2 O6 -80.45(18) . . . . ?
O1 Cd1 P2 O4 13.3(3) . . . . ?
O8 Cd1 P2 O4 179.1(2) . . . . ?
O7 Cd1 P2 O4 -90.0(2) . . . . ?
O10 Cd1 P2 O4 87.4(2) . . . . ?
O1 Cd1 P2 O5 103.6(3) . . . . ?
O8 Cd1 P2 O5 -90.62(19) . . . . ?
O4 Cd1 P2 O5 90.3(3) . . . . ?
O7 Cd1 P2 O5 0.28(19) . . . . ?
O10 Cd1 P2 O5 177.6(2) . . . . ?
O1 Cd1 P2 C1 -51.3(3) . . . . ?
O8 Cd1 P2 C1 114.5(3) . . . . ?
O4 Cd1 P2 C1 -64.6(3) . . . . ?
O7 Cd1 P2 C1 -154.6(3) . . . . ?
O10 Cd1 P2 C1 22.8(3) . . . . ?
O3 P1 O1 Cd1 -35.8(5) . . . . ?
O2 P1 O1 Cd1 85.1(4) . . . . ?
C16 P1 O1 Cd1 -162.8(4) . . . . ?
O8 Cd1 O1 P1 90.8(4) . . . . ?
O4 Cd1 O1 P1 -96.4(4) . . . . ?
O7 Cd1 O1 P1 -0.5(4) . . . . ?
O10 Cd1 O1 P1 -176.4(4) . . . . ?
P2 Cd1 O1 P1 -103.9(4) . . . . ?
O1 P1 O3 Cd2 18.2(4) . . . 3_776 ?
O2 P1 O3 Cd2 -101.4(3) . . . 3_776 ?
C16 P1 O3 Cd2 143.1(3) . . . 3_776 ?
O6 P2 O4 Cd1 12.3(3) . . . . ?
O5 P2 O4 Cd1 -109.5(2) . . . . ?
C1 P2 O4 Cd1 138.0(2) . . . . ?
O1 Cd1 O4 P2 -172.43(17) . . . . ?
O8 Cd1 O4 P2 -1.1(3) . . . . ?
O7 Cd1 O4 P2 91.6(2) . . . . ?
O10 Cd1 O4 P2 -89.0(2) . . . . ?
O4 P2 O6 Cd2 -86.8(4) . . . . ?
O5 P2 O6 Cd2 35.6(4) . . . . ?
C1 P2 O6 Cd2 150.2(3) . . . . ?
Cd1 P2 O6 Cd2 -77.9(3) . . . . ?
O3 Cd2 O6 P2 -82.8(4) 3_776 . . . ?
O9 Cd2 O6 P2 4.3(3) . . . . ?
N1 Cd2 O6 P2 -163.2(4) . . . . ?
O7 Cd2 O6 P2 92.7(4) 3_776 . . . ?
O8 Cd2 O6 P2 103.8(4) . . . . ?
P3 Cd2 O6 P2 101.9(3) 3_776 . . . ?
O9 P3 O7 Cd1 3.2(3) . . . . ?
O8 P3 O7 Cd1 -121.3(2) 3_776 . . . ?
C31 P3 O7 Cd1 124.5(2) . . . . ?
Cd2 P3 O7 Cd1 -128.4(3) 3_776 . . . ?
O9 P3 O7 Cd2 131.56(15) . . . 3_776 ?
O8 P3 O7 Cd2 7.13(19) 3_776 . . 3_776 ?
C31 P3 O7 Cd2 -107.08(19) . . . 3_776 ?
O1 Cd1 O7 P3 171.2(2) . . . . ?
O8 Cd1 O7 P3 63.9(2) . . . . ?
O4 Cd1 O7 P3 -63.5(2) . . . . ?
O10 Cd1 O7 P3 -70.1(17) . . . . ?
P2 Cd1 O7 P3 -35.9(2) . . . . ?
O1 Cd1 O7 Cd2 48.16(17) . . . 3_776 ?
O8 Cd1 O7 Cd2 -59.18(15) . . . 3_776 ?
O4 Cd1 O7 Cd2 173.51(16) . . . 3_776 ?
O10 Cd1 O7 Cd2 166.8(15) . . . 3_776 ?
P2 Cd1 O7 Cd2 -158.96(12) . . . 3_776 ?
O1 Cd1 O8 P3 -55.4(3) . . . 3_776 ?
O4 Cd1 O8 P3 132.0(3) . . . 3_776 ?
O7 Cd1 O8 P3 38.1(3) . . . 3_776 ?
O10 Cd1 O8 P3 -145.3(3) . . . 3_776 ?
P2 Cd1 O8 P3 131.5(3) . . . 3_776 ?
O1 Cd1 O8 Cd2 -161.27(12) . . . . ?
O4 Cd1 O8 Cd2 26.17(19) . . . . ?
O7 Cd1 O8 Cd2 -67.82(12) . . . . ?
O10 Cd1 O8 Cd2 108.83(13) . . . . ?
P2 Cd1 O8 Cd2 25.65(11) . . . . ?
O3 Cd2 O8 P3 14.3(3) 3_776 . . 3_776 ?
O6 Cd2 O8 P3 -176.59(17) . . . 3_776 ?
O9 Cd2 O8 P3 -95.78(15) . . . 3_776 ?
N1 Cd2 O8 P3 97.15(17) . . . 3_776 ?
O7 Cd2 O8 P3 -4.77(13) 3_776 . . 3_776 ?
O3 Cd2 O8 Cd1 150.2(2) 3_776 . . . ?
O6 Cd2 O8 Cd1 -40.62(13) . . . . ?
O9 Cd2 O8 Cd1 40.19(13) . . . . ?
N1 Cd2 O8 Cd1 -126.88(15) . . . . ?
O7 Cd2 O8 Cd1 131.20(16) 3_776 . . . ?
P3 Cd2 O8 Cd1 136.0(2) 3_776 . . . ?
O7 P3 O9 Cd2 -56.8(3) . . . . ?
O8 P3 O9 Cd2 63.4(3) 3_776 . . . ?
C31 P3 O9 Cd2 178.8(2) . . . . ?
Cd2 P3 O9 Cd2 -1.0(3) 3_776 . . . ?
O3 Cd2 O9 P3 -121.6(2) 3_776 . . . ?
O6 Cd2 O9 P3 110.4(2) . . . . ?
N1 Cd2 O9 P3 159.9(4) . . . . ?
O7 Cd2 O9 P3 -29.3(2) 3_776 . . . ?
O8 Cd2 O9 P3 31.8(2) . . . . ?
P3 Cd2 O9 P3 0.7(2) 3_776 . . . ?
O1 Cd1 O10 C51 84.4(4) . . . . ?
O8 Cd1 O10 C51 -168.3(4) . . . . ?
O4 Cd1 O10 C51 -41.1(4) . . . . ?
O7 Cd1 O10 C51 -34.4(18) . . . . ?
P2 Cd1 O10 C51 -68.8(4) . . . . ?
O3 Cd2 N1 C47 179.0(7) 3_776 . . . ?
O6 Cd2 N1 C47 -52.3(7) . . . . ?
O9 Cd2 N1 C47 -101.4(8) . . . . ?
O7 Cd2 N1 C47 88.0(7) 3_776 . . . ?
O8 Cd2 N1 C47 27.4(7) . . . . ?
P3 Cd2 N1 C47 58.0(7) 3_776 . . . ?
O3 Cd2 N1 N2 -7.8(3) 3_776 . . . ?
O6 Cd2 N1 N2 120.9(4) . . . . ?
O9 Cd2 N1 N2 71.8(6) . . . . ?
O7 Cd2 N1 N2 -98.8(3) 3_776 . . . ?
O8 Cd2 N1 N2 -159.4(3) . . . . ?
P3 Cd2 N1 N2 -128.8(3) 3_776 . . . ?
C47 N1 N2 C49 -0.2(7) . . . . ?
Cd2 N1 N2 C49 -175.9(5) . . . . ?
O6 P2 C1 C6 169.6(4) . . . . ?
O4 P2 C1 C6 44.7(5) . . . . ?
O5 P2 C1 C6 -72.2(5) . . . . ?
Cd1 P2 C1 C6 85.0(5) . . . . ?
O6 P2 C1 C2 -6.1(6) . . . . ?
O4 P2 C1 C2 -130.9(5) . . . . ?
O5 P2 C1 C2 112.1(5) . . . . ?
Cd1 P2 C1 C2 -90.6(5) . . . . ?
C6 C1 C2 C3 -2.8(9) . . . . ?
P2 C1 C2 C3 172.8(5) . . . . ?
C6 C1 C2 C7 174.4(6) . . . . ?
P2 C1 C2 C7 -9.9(9) . . . . ?
C1 C2 C3 C4 0.0(9) . . . . ?
C7 C2 C3 C4 -177.5(6) . . . . ?
C2 C3 C4 C5 2.5(10) . . . . ?
C2 C3 C4 C10 179.7(6) . . . . ?
C3 C4 C5 C6 -2.1(9) . . . . ?
C10 C4 C5 C6 -179.2(6) . . . . ?
C4 C5 C6 C1 -0.8(9) . . . . ?
C4 C5 C6 C13 177.8(5) . . . . ?
C2 C1 C6 C5 3.3(8) . . . . ?
P2 C1 C6 C5 -172.5(4) . . . . ?
C2 C1 C6 C13 -175.3(5) . . . . ?
P2 C1 C6 C13 8.9(7) . . . . ?
C3 C2 C7 C9 103.9(7) . . . . ?
C1 C2 C7 C9 -73.4(8) . . . . ?
C3 C2 C7 C8 -22.4(10) . . . . ?
C1 C2 C7 C8 160.3(7) . . . . ?
C5 C4 C10 C12 -70.1(9) . . . . ?
C3 C4 C10 C12 112.8(8) . . . . ?
C5 C4 C10 C11 57.2(9) . . . . ?
C3 C4 C10 C11 -119.9(8) . . . . ?
C5 C6 C13 C14 70.7(6) . . . . ?
C1 C6 C13 C14 -110.7(6) . . . . ?
C5 C6 C13 C15 -53.6(7) . . . . ?
C1 C6 C13 C15 125.0(6) . . . . ?
O1 P1 C16 C17 -52.9(5) . . . . ?
O3 P1 C16 C17 177.9(4) . . . . ?
O2 P1 C16 C17 60.0(5) . . . . ?
O1 P1 C16 C21 126.7(4) . . . . ?
O3 P1 C16 C21 -2.4(5) . . . . ?
O2 P1 C16 C21 -120.3(4) . . . . ?
C21 C16 C17 C18 -1.3(8) . . . . ?
P1 C16 C17 C18 178.4(4) . . . . ?
C21 C16 C17 C22 174.8(5) . . . . ?
P1 C16 C17 C22 -5.5(7) . . . . ?
C16 C17 C18 C19 1.5(9) . . . . ?
C22 C17 C18 C19 -174.8(6) . . . . ?
C17 C18 C19 C20 -0.5(9) . . . . ?
C17 C18 C19 C25 178.1(6) . . . . ?
C18 C19 C20 C21 -0.9(9) . . . . ?
C25 C19 C20 C21 -179.4(6) . . . . ?
C19 C20 C21 C16 1.1(9) . . . . ?
C19 C20 C21 C28 178.3(6) . . . . ?
C17 C16 C21 C20 0.0(8) . . . . ?
P1 C16 C21 C20 -179.6(4) . . . . ?
C17 C16 C21 C28 -176.9(5) . . . . ?
P1 C16 C21 C28 3.5(8) . . . . ?
C18 C17 C22 C24 68.2(7) . . . . ?
C16 C17 C22 C24 -107.9(6) . . . . ?
C18 C17 C22 C23 -56.2(7) . . . . ?
C16 C17 C22 C23 127.6(6) . . . . ?
C20 C19 C25 C27B 40(2) . . . . ?
C18 C19 C25 C27B -138.1(17) . . . . ?
C20 C19 C25 C27A 99.1(10) . . . . ?
C18 C19 C25 C27A -79.4(11) . . . . ?
C20 C19 C25 C26 -116.3(8) . . . . ?
C18 C19 C25 C26 65.2(9) . . . . ?
C20 C21 C28 C30 -91.3(6) . . . . ?
C16 C21 C28 C30 85.7(7) . . . . ?
C20 C21 C28 C29 33.3(8) . . . . ?
C16 C21 C28 C29 -149.8(6) . . . . ?
O7 P3 C31 C36 174.1(4) . . . . ?
O9 P3 C31 C36 -62.2(4) . . . . ?
O8 P3 C31 C36 58.9(4) 3_776 . . . ?
Cd2 P3 C31 C36 117.6(4) 3_776 . . . ?
O7 P3 C31 C32 -0.6(5) . . . . ?
O9 P3 C31 C32 123.1(5) . . . . ?
O8 P3 C31 C32 -115.7(5) 3_776 . . . ?
Cd2 P3 C31 C32 -57.0(5) 3_776 . . . ?
C36 C31 C32 C33 -1.8(8) . . . . ?
P3 C31 C32 C33 172.8(5) . . . . ?
C36 C31 C32 C37 176.6(7) . . . . ?
P3 C31 C32 C37 -8.9(9) . . . . ?
C31 C32 C33 C34 -1.2(10) . . . . ?
C37 C32 C33 C34 -179.7(8) . . . . ?
C32 C33 C34 C35 2.6(10) . . . . ?
C32 C33 C34 C40 -179.2(7) . . . . ?
C33 C34 C35 C36 -1.0(10) . . . . ?
C40 C34 C35 C36 -179.1(6) . . . . ?
C34 C35 C36 C31 -1.9(9) . . . . ?
C34 C35 C36 C43 176.4(6) . . . . ?
C32 C31 C36 C35 3.3(8) . . . . ?
P3 C31 C36 C35 -171.7(4) . . . . ?
C32 C31 C36 C43 -175.0(5) . . . . ?
P3 C31 C36 C43 10.0(7) . . . . ?
C33 C32 C37 C38A 83.7(12) . . . . ?
C31 C32 C37 C38A -94.6(11) . . . . ?
C33 C32 C37 C39B -53.9(13) . . . . ?
C31 C32 C37 C39B 127.7(11) . . . . ?
C33 C32 C37 C39A -45.6(12) . . . . ?
C31 C32 C37 C39A 136.1(10) . . . . ?
C33 C32 C37 C38B 63.4(9) . . . . ?
C31 C32 C37 C38B -114.9(7) . . . . ?
C33 C34 C40 C41A 113.3(9) . . . . ?
C35 C34 C40 C41A -68.6(9) . . . . ?
C33 C34 C40 C41B 48.6(18) . . . . ?
C35 C34 C40 C41B -133.3(16) . . . . ?
C33 C34 C40 C42 -118.0(8) . . . . ?
C35 C34 C40 C42 60.1(10) . . . . ?
C35 C36 C43 C44 -66.1(6) . . . . ?
C31 C36 C43 C44 112.2(5) . . . . ?
C35 C36 C43 C45 58.1(6) . . . . ?
C31 C36 C43 C45 -123.6(5) . . . . ?
N2 N1 C47 C48 0.4(7) . . . . ?
Cd2 N1 C47 C48 173.9(5) . . . . ?
N2 N1 C47 C46 179.7(6) . . . . ?
Cd2 N1 C47 C46 -6.9(10) . . . . ?
N1 C47 C48 C49 -0.5(8) . . . . ?
C46 C47 C48 C49 -179.7(7) . . . . ?
N1 N2 C49 C48 -0.1(8) . . . . ?
N1 N2 C49 C50 -179.4(7) . . . . ?
C47 C48 C49 N2 0.3(8) . . . . ?
C47 C48 C49 C50 179.5(9) . . . . ?
Cd1 O10 C51 N3 147.9(5) . . . . ?
C52 N3 C51 O10 -4.6(10) . . . . ?
C53 N3 C51 O10 -177.2(7) . . . . ?
O2S C1S N1S C3S 178.8(6) . . . . ?
O2S C1S N1S C2S -2.5(10) . . . . ?
